data_4086915
loop_
_publ_author_name
'Jian, Zhongbao'
'Daniliuc, Constantin G.'
'Kehr, Gerald'
'Erker, Gerhard'

_publ_section_title
;
 Frustrated Lewis Pair vs Metal--Carbon \s-Bond Insertion Chemistry at an
 o-Phenylene-Bridged Cp2Zr+/PPh2 System
;
_journal_issue 2
_journal_name_full Organometallics
_journal_page_first 424
_journal_paper_doi 10.1021/acs.organomet.6b00828
_journal_volume 36
_journal_year 2017
_chemical_formula_sum 'C59 H29 B F20 N O P Zr'
_chemical_formula_weight 1280.83
_space_group_crystal_system monoclinic
_space_group_IT_number 15
_space_group_name_Hall '-C 2yc'
_space_group_name_H-M_alt 'C 1 2/c 1'
_symmetry_space_group_name_Hall '-C 2yc'
_symmetry_space_group_name_H-M 'C 1 2/c 1'
_atom_sites_solution_hydrogens geom
_cell_angle_alpha 90
_cell_angle_beta 109.339(2)
_cell_angle_gamma 90
_cell_formula_units_Z 8
_cell_length_a 31.642(2)
_cell_length_b 10.2351(7)
_cell_length_c 33.722(2)
_cell_measurement_reflns_used 9089
_cell_measurement_temperature 100.(2)
_cell_measurement_theta_max 27.4813
_cell_measurement_theta_min 2.2635
_cell_volume 10305.0(11)
_computing_cell_refinement 'SAINT V8.34A (Bruker AXS Inc., 2013)'
_computing_data_collection
;
APEX2 v.2014.1-1 (Bruker AXS Inc., 2014)

;
_computing_data_reduction 'SAINT V8.34A (Bruker AXS Inc., 2013)'
_computing_molecular_graphics 'XP (Sheldrick, 2014)'
_computing_publication_material 'SHELXL-2014 (Sheldrick, 2014)'
_computing_structure_refinement 'SHELXL-2014 (Sheldrick, 2014)'
_computing_structure_solution 'SHELXL-2014 (Sheldrick, 2014)'
_diffrn_ambient_temperature 100.(2)
_diffrn_detector_area_resol_mean 10.4167
_diffrn_measured_fraction_theta_full 0.980
_diffrn_measured_fraction_theta_max 0.980
_diffrn_measurement_device_type 'Bruker D8 Venture PHOTON 100 CMOS'
_diffrn_measurement_method 'omega and phi scans'
_diffrn_radiation_monochromator 'MX mirror'
_diffrn_radiation_type 'Mo K\a'
_diffrn_radiation_wavelength 0.71073
_diffrn_reflns_av_R_equivalents 0.0397
_diffrn_reflns_av_unetI/netI 0.0324
_diffrn_reflns_limit_h_max 39
_diffrn_reflns_limit_h_min -30
_diffrn_reflns_limit_k_max 12
_diffrn_reflns_limit_k_min -12
_diffrn_reflns_limit_l_max 40
_diffrn_reflns_limit_l_min -42
_diffrn_reflns_number 68297
_diffrn_reflns_theta_full 26.37
_diffrn_reflns_theta_max 26.37
_diffrn_reflns_theta_min 2.10
_diffrn_source 'Mo ImS'
_diffrn_source_type 'micro focus tube'
_exptl_absorpt_coefficient_mu 0.362
_exptl_absorpt_correction_T_max 0.96
_exptl_absorpt_correction_T_min 0.86
_exptl_absorpt_correction_type multi-scan
_exptl_absorpt_process_details
;
Bruker AXS (2014). SADABS, Version 2014/2, Bruker AXS Inc., Madison, Wisconsin,
USA.
;
_exptl_crystal_colour colourless
_exptl_crystal_density_diffrn 1.651
_exptl_crystal_density_method 'not measured'
_exptl_crystal_description plate
_exptl_crystal_F_000 5104
_exptl_crystal_size_max 0.268
_exptl_crystal_size_mid 0.192
_exptl_crystal_size_min 0.103
_refine_diff_density_max 0.345
_refine_diff_density_min -0.523
_refine_ls_extinction_method none
_refine_ls_goodness_of_fit_ref 1.119
_refine_ls_hydrogen_treatment constr
_refine_ls_matrix_type full
_refine_ls_number_parameters 757
_refine_ls_number_reflns 10342
_refine_ls_number_restraints 0
_refine_ls_restrained_S_all 1.119
_refine_ls_R_factor_all 0.0492
_refine_ls_R_factor_gt 0.0375
_refine_ls_shift/su_max 0.002
_refine_ls_shift/su_mean 0.000
_refine_ls_structure_factor_coef Fsqd
_refine_ls_weighting_details 'w=1/[\s^2^(Fo^2^)+(0.0211P)^2^+23.6944P] where P=(Fo^2^+2Fc^2^)/3'
_refine_ls_weighting_scheme calc
_refine_ls_wR_factor_gt 0.0746
_refine_ls_wR_factor_ref 0.0785
_reflns_number_gt 8795
_reflns_number_total 10342
_reflns_threshold_expression 'I > 2\s(I)'
_cod_data_source_file om6b00828_si_002.cif
_cod_data_source_block erk8285
_cod_depositor_comments 'Adding full bibliography for 4086908--4086918.cif.'
_cod_original_cell_volume 10305.0(12)
_cod_database_code 4086915

loop_
_space_group_symop_operation_xyz
'x, y, z'
'-x, y, -z+1/2'
'x+1/2, y+1/2, z'
'-x+1/2, y+1/2, -z+1/2'
'-x, -y, -z'
'x, -y, z-1/2'
'-x+1/2, -y+1/2, -z'
'x+1/2, -y+1/2, z-1/2'

loop_
_atom_site_type_symbol
_atom_site_label
_atom_site_fract_x
_atom_site_fract_y
_atom_site_fract_z
_atom_site_U_iso_or_equiv
_atom_site_adp_type
_atom_site_calc_flag
_atom_site_refinement_flags_adp
_atom_site_refinement_flags_posn
_atom_site_occupancy
B B1 0.64744(8) 0.0147(2) 0.38446(8) 0.0151(5) Uani d . . 1
C C1 0.39404(7) 0.6569(2) 0.37294(6) 0.0143(5) Uani d . . 1
N N1 0.40931(6) 0.54997(18) 0.39112(6) 0.0177(4) Uani d . . 1
O O1 0.36042(5) 0.73065(14) 0.37493(5) 0.0152(3) Uani d . . 1
P P1 0.41733(2) 0.72035(5) 0.33372(2) 0.01273(12) Uani d . . 1
Zr Zr1 0.35930(2) 0.91714(2) 0.39603(2) 0.01333(6) Uani d . . 1
C C11 0.27603(8) 0.9279(3) 0.36512(8) 0.0310(6) Uani d . . 1
H H11 0.2592 0.8627 0.3734 0.037 Uiso calc U R 1
C C12 0.29015(9) 1.0493(3) 0.38550(8) 0.0354(7) Uani d . . 1
H H12 0.2841 1.0808 0.4096 0.042 Uiso calc U R 1
C C13 0.31452(8) 1.1139(2) 0.36373(8) 0.0287(6) Uani d . . 1
H H13 0.3284 1.197 0.3706 0.034 Uiso calc U R 1
C C14 0.31492(8) 1.0348(3) 0.32992(8) 0.0256(6) Uani d . . 1
H H14 0.329 1.0555 0.3098 0.031 Uiso calc U R 1
C C15 0.29130(7) 0.9215(3) 0.33073(8) 0.0248(6) Uani d . . 1
H H15 0.2863 0.8514 0.3113 0.03 Uiso calc U R 1
C C16 0.38603(8) 0.8105(2) 0.46690(7) 0.0216(5) Uani d . . 1
H H16 0.3783 0.7219 0.4695 0.026 Uiso calc U R 1
C C17 0.36078(8) 0.9202(2) 0.47005(7) 0.0217(5) Uani d . . 1
H H17 0.3327 0.919 0.4746 0.026 Uiso calc U R 1
C C18 0.38453(8) 1.0332(2) 0.46531(7) 0.0232(5) Uani d . . 1
H H18 0.3755 1.1212 0.4665 0.028 Uiso calc U R 1
C C19 0.42398(8) 0.9913(3) 0.45858(7) 0.0245(6) Uani d . . 1
H H19 0.4463 1.0462 0.4543 0.029 Uiso calc U R 1
C C20 0.42455(8) 0.8538(3) 0.45925(7) 0.0246(6) Uani d . . 1
H H20 0.4472 0.7998 0.4552 0.03 Uiso calc U R 1
C C21 0.43161(7) 0.8907(2) 0.34238(6) 0.0138(5) Uani d . . 1
C C22 0.41178(7) 0.9741(2) 0.36468(6) 0.0140(4) Uani d . . 1
C C23 0.42545(7) 1.1058(2) 0.36593(7) 0.0176(5) Uani d . . 1
H H23 0.4137 1.1666 0.3809 0.021 Uiso calc U R 1
C C24 0.45488(7) 1.1514(2) 0.34664(7) 0.0197(5) Uani d . . 1
H H24 0.4624 1.2416 0.3482 0.024 Uiso calc U R 1
C C25 0.47349(7) 1.0660(2) 0.32501(7) 0.0202(5) Uani d . . 1
H H25 0.4938 1.097 0.3118 0.024 Uiso calc U R 1
C C26 0.46214(7) 0.9352(2) 0.32295(7) 0.0173(5) Uani d . . 1
H H26 0.4748 0.8755 0.3085 0.021 Uiso calc U R 1
C C31 0.37075(7) 0.7002(2) 0.28600(7) 0.0149(5) Uani d . . 1
C C32 0.35385(7) 0.8062(2) 0.25958(7) 0.0173(5) Uani d . . 1
H H32 0.3692 0.8876 0.2645 0.021 Uiso calc U R 1
C C33 0.31430(8) 0.7918(2) 0.22591(7) 0.0206(5) Uani d . . 1
H H33 0.3023 0.8639 0.208 0.025 Uiso calc U R 1
C C34 0.29248(8) 0.6732(2) 0.21852(7) 0.0223(5) Uani d . . 1
H H34 0.2655 0.6642 0.1954 0.027 Uiso calc U R 1
C C35 0.30941(8) 0.5669(2) 0.24441(7) 0.0238(5) Uani d . . 1
H H35 0.2943 0.4852 0.2388 0.029 Uiso calc U R 1
C C36 0.34848(7) 0.5801(2) 0.27850(7) 0.0201(5) Uani d . . 1
H H36 0.36 0.5081 0.2966 0.024 Uiso calc U R 1
C C41 0.46524(7) 0.6255(2) 0.33561(7) 0.0147(5) Uani d . . 1
C C42 0.46421(8) 0.5298(2) 0.30603(7) 0.0178(5) Uani d . . 1
H H42 0.4381 0.5178 0.2822 0.021 Uiso calc U R 1
C C43 0.50183(8) 0.4520(2) 0.31174(7) 0.0200(5) Uani d . . 1
H H43 0.5014 0.3859 0.2918 0.024 Uiso calc U R 1
C C44 0.53987(8) 0.4707(2) 0.34644(7) 0.0206(5) Uani d . . 1
H H44 0.5653 0.4165 0.3504 0.025 Uiso calc U R 1
C C45 0.54111(7) 0.5678(2) 0.37537(7) 0.0205(5) Uani d . . 1
H H45 0.5676 0.5813 0.3987 0.025 Uiso calc U R 1
C C46 0.50386(7) 0.6453(2) 0.37041(7) 0.0173(5) Uani d . . 1
H H46 0.5045 0.7113 0.3904 0.021 Uiso calc U R 1
C C51 0.38924(8) 0.4928(2) 0.41907(7) 0.0208(5) Uani d . . 1
C C52 0.34291(8) 0.4739(2) 0.40811(8) 0.0250(5) Uani d . . 1
H H52 0.3235 0.5015 0.3814 0.03 Uiso calc U R 1
C C53 0.32533(10) 0.4148(3) 0.43631(9) 0.0325(6) Uani d . . 1
H H53 0.294 0.4005 0.4286 0.039 Uiso calc U R 1
C C54 0.35334(11) 0.3768(3) 0.47546(10) 0.0374(7) Uani d . . 1
H H54 0.3411 0.3392 0.495 0.045 Uiso calc U R 1
C C55 0.39907(11) 0.3934(3) 0.48627(9) 0.0376(7) Uani d . . 1
H H55 0.4182 0.3671 0.5133 0.045 Uiso calc U R 1
C C56 0.41747(10) 0.4489(2) 0.45772(8) 0.0287(6) Uani d . . 1
H H56 0.449 0.4564 0.4647 0.034 Uiso calc U R 1
C C61 0.65130(8) 0.1023(2) 0.34444(7) 0.0180(5) Uani d . . 1
C C62 0.61684(8) 0.1743(2) 0.31631(7) 0.0209(5) Uani d . . 1
F F62 0.57806(5) 0.19667(13) 0.32378(4) 0.0243(3) Uani d . . 1
C C63 0.61869(10) 0.2255(2) 0.27888(7) 0.0274(6) Uani d . . 1
F F63 0.58312(6) 0.28924(14) 0.25257(4) 0.0367(4) Uani d . . 1
C C64 0.65664(11) 0.2107(2) 0.26850(8) 0.0314(7) Uani d . . 1
F F64 0.65923(7) 0.26112(15) 0.23220(5) 0.0438(5) Uani d . . 1
C C65 0.69250(9) 0.1425(2) 0.29528(8) 0.0275(6) Uani d . . 1
F F65 0.73002(6) 0.12601(16) 0.28551(5) 0.0386(4) Uani d . . 1
C C66 0.68851(8) 0.0892(2) 0.33155(7) 0.0224(5) Uani d . . 1
F F66 0.72387(4) 0.01577(14) 0.35490(4) 0.0245(3) Uani d . . 1
C C71 0.60710(7) 0.0623(2) 0.40216(6) 0.0154(5) Uani d . . 1
C C72 0.60488(8) 0.1926(2) 0.41370(7) 0.0183(5) Uani d . . 1
F F72 0.63421(5) 0.27984(13) 0.40752(4) 0.0231(3) Uani d . . 1
C C73 0.57438(8) 0.2399(2) 0.43133(7) 0.0207(5) Uani d . . 1
F F73 0.57502(5) 0.36659(14) 0.44283(4) 0.0297(3) Uani d . . 1
C C74 0.54320(8) 0.1568(3) 0.43830(7) 0.0216(5) Uani d . . 1
F F74 0.51223(4) 0.20221(15) 0.45415(4) 0.0282(3) Uani d . . 1
C C75 0.54469(7) 0.0268(2) 0.42888(7) 0.0200(5) Uani d . . 1
F F75 0.51558(4) -0.05749(14) 0.43654(4) 0.0267(3) Uani d . . 1
C C76 0.57628(7) -0.0169(2) 0.41175(7) 0.0173(5) Uani d . . 1
F F76 0.57497(4) -0.14735(13) 0.40415(4) 0.0215(3) Uani d . . 1
C C81 0.63828(7) -0.1332(2) 0.36304(6) 0.0137(4) Uani d . . 1
C C82 0.59824(7) -0.1576(2) 0.33043(7) 0.0150(5) Uani d . . 1
F F82 0.56659(4) -0.06292(12) 0.31860(4) 0.0214(3) Uani d . . 1
C C83 0.58747(7) -0.2734(2) 0.30872(7) 0.0176(5) Uani d . . 1
F F83 0.54798(4) -0.28777(13) 0.27749(4) 0.0241(3) Uani d . . 1
C C84 0.61716(8) -0.3759(2) 0.31942(7) 0.0169(5) Uani d . . 1
F F84 0.60775(4) -0.49044(13) 0.29875(4) 0.0230(3) Uani d . . 1
C C85 0.65727(7) -0.3588(2) 0.35129(7) 0.0174(5) Uani d . . 1
F F85 0.68687(4) -0.45795(13) 0.36172(4) 0.0240(3) Uani d . . 1
C C86 0.66733(7) -0.2387(2) 0.37123(7) 0.0154(5) Uani d . . 1
F F86 0.70910(4) -0.22969(13) 0.39988(4) 0.0201(3) Uani d . . 1
C C91 0.69216(7) 0.0225(2) 0.42732(7) 0.0147(5) Uani d . . 1
C C92 0.72575(8) 0.1157(2) 0.43726(7) 0.0190(5) Uani d . . 1
F F92 0.72568(5) 0.21335(13) 0.40993(4) 0.0267(3) Uani d . . 1
C C93 0.76165(8) 0.1175(2) 0.47460(8) 0.0237(6) Uani d . . 1
F F93 0.79383(5) 0.20977(15) 0.48103(5) 0.0355(4) Uani d . . 1
C C94 0.76471(8) 0.0254(3) 0.50486(7) 0.0241(6) Uani d . . 1
F F94 0.79910(5) 0.02579(17) 0.54117(5) 0.0385(4) Uani d . . 1
C C95 0.73138(8) -0.0669(2) 0.49753(7) 0.0203(5) Uani d . . 1
F F95 0.73291(5) -0.15815(14) 0.52687(4) 0.0287(3) Uani d . . 1
C C96 0.69652(7) -0.0659(2) 0.45981(7) 0.0169(5) Uani d . . 1
F F96 0.66488(4) -0.15884(13) 0.45534(4) 0.0197(3) Uani d . . 1

loop_
_atom_site_aniso_label
_atom_site_aniso_U_11
_atom_site_aniso_U_22
_atom_site_aniso_U_33
_atom_site_aniso_U_12
_atom_site_aniso_U_13
_atom_site_aniso_U_23
B1 0.0148(11) 0.0155(13) 0.0155(12) 0.0003(10) 0.0055(10) 0.0015(10)
C1 0.0124(10) 0.0172(12) 0.0134(10) -0.0006(9) 0.0046(8) -0.0025(9)
N1 0.0183(9) 0.0179(10) 0.0185(9) 0.0001(8) 0.0084(8) 0.0008(8)
O1 0.0155(7) 0.0148(8) 0.0176(8) 0.0001(6) 0.0087(6) -0.0009(6)
P1 0.0119(2) 0.0148(3) 0.0126(3) 0.0000(2) 0.0055(2) -0.0006(2)
Zr1 0.01172(10) 0.01671(11) 0.01275(10) 0.00198(9) 0.00563(8) -0.00013(8)
C11 0.0121(11) 0.0421(16) 0.0385(15) 0.0033(11) 0.0081(11) 0.0197(13)
C12 0.0266(13) 0.059(2) 0.0188(12) 0.0265(13) 0.0053(11) -0.0023(12)
C13 0.0205(12) 0.0204(13) 0.0367(15) 0.0071(10) -0.0018(11) 0.0017(11)
C14 0.0167(11) 0.0351(14) 0.0230(12) 0.0062(11) 0.0040(10) 0.0118(11)
C15 0.0160(11) 0.0285(13) 0.0234(12) 0.0070(10) -0.0020(10) -0.0016(10)
C16 0.0291(13) 0.0230(13) 0.0125(11) 0.0028(10) 0.0067(10) 0.0017(9)
C17 0.0219(11) 0.0316(14) 0.0139(11) 0.0019(11) 0.0093(9) -0.0010(10)
C18 0.0287(13) 0.0238(13) 0.0156(11) -0.0009(11) 0.0054(10) -0.0042(9)
C19 0.0192(12) 0.0407(16) 0.0125(11) -0.0084(11) 0.0038(9) -0.0033(10)
C20 0.0201(12) 0.0398(15) 0.0134(11) 0.0103(11) 0.0049(9) 0.0005(10)
C21 0.0125(10) 0.0143(11) 0.0133(10) -0.0008(8) 0.0023(8) 0.0001(8)
C22 0.0118(10) 0.0185(11) 0.0108(10) 0.0004(9) 0.0027(8) 0.0010(8)
C23 0.0174(11) 0.0171(12) 0.0178(11) 0.0005(9) 0.0051(9) -0.0018(9)
C24 0.0173(11) 0.0162(12) 0.0239(12) -0.0030(9) 0.0046(9) 0.0036(9)
C25 0.0169(11) 0.0225(13) 0.0229(12) -0.0017(10) 0.0089(9) 0.0038(10)
C26 0.0157(10) 0.0208(12) 0.0172(11) 0.0003(9) 0.0080(9) 0.0014(9)
C31 0.0120(10) 0.0196(12) 0.0146(10) -0.0007(9) 0.0066(8) -0.0011(9)
C32 0.0189(11) 0.0188(12) 0.0162(11) -0.0011(9) 0.0083(9) -0.0005(9)
C33 0.0195(11) 0.0253(13) 0.0165(11) 0.0012(10) 0.0052(9) 0.0023(9)
C34 0.0158(11) 0.0331(14) 0.0166(11) -0.0016(10) 0.0037(9) -0.0023(10)
C35 0.0198(11) 0.0274(14) 0.0244(12) -0.0077(10) 0.0076(10) -0.0038(10)
C36 0.0188(11) 0.0207(12) 0.0204(11) -0.0012(10) 0.0061(9) 0.0007(10)
C41 0.0139(10) 0.0164(11) 0.0162(11) -0.0006(9) 0.0083(9) 0.0019(9)
C42 0.0203(11) 0.0189(12) 0.0162(11) -0.0022(9) 0.0087(9) 0.0003(9)
C43 0.0270(12) 0.0153(12) 0.0238(12) 0.0026(10) 0.0164(10) 0.0007(9)
C44 0.0206(11) 0.0172(12) 0.0282(13) 0.0030(10) 0.0139(10) 0.0060(10)
C45 0.0164(11) 0.0200(12) 0.0245(12) -0.0014(9) 0.0061(9) 0.0031(10)
C46 0.0164(11) 0.0186(12) 0.0184(11) -0.0003(9) 0.0076(9) -0.0005(9)
C51 0.0303(13) 0.0140(11) 0.0234(12) 0.0021(10) 0.0161(10) 0.0003(9)
C52 0.0308(13) 0.0180(12) 0.0334(14) 0.0008(11) 0.0204(11) 0.0007(10)
C53 0.0436(16) 0.0192(13) 0.0484(17) -0.0006(12) 0.0337(14) -0.0004(12)
C54 0.066(2) 0.0203(14) 0.0451(17) 0.0002(14) 0.0438(16) 0.0017(12)
C55 0.066(2) 0.0243(15) 0.0253(14) 0.0033(14) 0.0195(14) 0.0052(11)
C56 0.0395(15) 0.0227(13) 0.0259(13) 0.0003(11) 0.0137(12) 0.0035(10)
C61 0.0252(12) 0.0125(11) 0.0175(11) -0.0025(9) 0.0086(9) -0.0026(9)
C62 0.0319(13) 0.0149(11) 0.0168(11) 0.0027(10) 0.0092(10) -0.0025(9)
F62 0.0292(7) 0.0201(7) 0.0215(7) 0.0086(6) 0.0056(6) 0.0010(6)
C63 0.0501(16) 0.0145(12) 0.0158(11) 0.0043(11) 0.0084(12) 0.0002(9)
F63 0.0652(11) 0.0206(8) 0.0166(7) 0.0114(7) 0.0032(7) 0.0029(6)
C64 0.0674(19) 0.0146(12) 0.0178(12) -0.0049(13) 0.0215(13) 0.0015(10)
F64 0.0924(14) 0.0252(8) 0.0244(8) -0.0006(9) 0.0337(9) 0.0055(6)
C65 0.0439(15) 0.0220(13) 0.0286(13) -0.0055(12) 0.0281(12) -0.0052(11)
F65 0.0566(10) 0.0340(9) 0.0421(9) -0.0079(8) 0.0391(8) -0.0023(7)
C66 0.0298(13) 0.0192(12) 0.0207(12) -0.0008(10) 0.0119(10) 0.0001(10)
F66 0.0231(7) 0.0290(8) 0.0262(7) -0.0001(6) 0.0149(6) -0.0011(6)
C71 0.0147(10) 0.0179(12) 0.0124(10) 0.0009(9) 0.0028(8) -0.0001(8)
C72 0.0210(11) 0.0205(12) 0.0132(10) -0.0003(10) 0.0056(9) 0.0007(9)
F72 0.0307(7) 0.0176(7) 0.0242(7) -0.0021(6) 0.0132(6) -0.0021(6)
C73 0.0269(12) 0.0190(12) 0.0133(11) 0.0076(10) 0.0028(10) -0.0010(9)
F73 0.0456(9) 0.0213(7) 0.0243(7) 0.0103(7) 0.0145(7) -0.0021(6)
C74 0.0175(11) 0.0357(15) 0.0113(11) 0.0094(10) 0.0043(9) -0.0032(10)
F74 0.0228(7) 0.0428(9) 0.0211(7) 0.0119(7) 0.0101(6) -0.0046(6)
C75 0.0132(10) 0.0316(14) 0.0152(11) -0.0018(10) 0.0049(9) -0.0012(10)
F75 0.0175(6) 0.0395(9) 0.0267(7) -0.0049(6) 0.0124(6) -0.0057(6)
C76 0.0170(11) 0.0194(12) 0.0150(11) 0.0013(9) 0.0046(9) -0.0025(9)
F76 0.0209(7) 0.0191(7) 0.0287(7) -0.0050(6) 0.0137(6) -0.0054(6)
C81 0.0137(10) 0.0177(11) 0.0124(10) -0.0003(9) 0.0078(8) 0.0013(8)
C82 0.0143(10) 0.0165(11) 0.0153(10) 0.0031(9) 0.0065(9) 0.0023(9)
F82 0.0173(6) 0.0200(7) 0.0233(7) 0.0057(5) 0.0020(5) -0.0020(5)
C83 0.0139(10) 0.0235(12) 0.0153(11) -0.0022(9) 0.0050(9) -0.0023(9)
F83 0.0173(6) 0.0294(8) 0.0206(7) -0.0015(6) -0.0005(6) -0.0063(6)
C84 0.0227(11) 0.0150(11) 0.0167(11) -0.0031(9) 0.0117(9) -0.0044(9)
F84 0.0263(7) 0.0183(7) 0.0263(7) -0.0024(6) 0.0114(6) -0.0085(6)
C85 0.0164(11) 0.0169(11) 0.0215(11) 0.0050(9) 0.0098(9) 0.0020(9)
F85 0.0218(7) 0.0202(7) 0.0300(8) 0.0082(6) 0.0085(6) -0.0014(6)
C86 0.0111(10) 0.0219(12) 0.0133(10) 0.0003(9) 0.0044(8) 0.0004(9)
F86 0.0129(6) 0.0251(7) 0.0196(7) 0.0034(5) 0.0017(5) -0.0016(5)
C91 0.0143(10) 0.0168(11) 0.0157(11) 0.0009(9) 0.0087(9) -0.0023(9)
C92 0.0203(11) 0.0184(12) 0.0228(12) -0.0008(9) 0.0132(10) -0.0031(9)
F92 0.0329(8) 0.0211(7) 0.0323(8) -0.0097(6) 0.0190(6) -0.0009(6)
C93 0.0157(11) 0.0256(13) 0.0324(14) -0.0077(10) 0.0116(10) -0.0155(11)
F93 0.0230(7) 0.0376(9) 0.0473(9) -0.0165(7) 0.0134(7) -0.0194(7)
C94 0.0155(11) 0.0358(14) 0.0183(12) 0.0033(11) 0.0019(9) -0.0112(11)
F94 0.0231(7) 0.0571(11) 0.0249(8) 0.0016(7) -0.0059(6) -0.0153(7)
C95 0.0217(11) 0.0263(13) 0.0138(11) 0.0064(10) 0.0072(9) -0.0005(9)
F95 0.0333(8) 0.0369(9) 0.0146(7) 0.0098(7) 0.0061(6) 0.0052(6)
C96 0.0127(10) 0.0208(12) 0.0181(11) -0.0015(9) 0.0061(9) -0.0039(9)
F96 0.0194(6) 0.0221(7) 0.0186(6) -0.0036(6) 0.0078(5) 0.0033(5)

loop_
_atom_type_symbol
_atom_type_description
_atom_type_scat_dispersion_real
_atom_type_scat_dispersion_imag
_atom_type_scat_source
C C 0.0033 0.0016 'International Tables Vol C Tables 4.2.6.8 and 6.1.1.4'
H H 0.0000 0.0000 'International Tables Vol C Tables 4.2.6.8 and 6.1.1.4'
B B 0.0013 0.0007 'International Tables Vol C Tables 4.2.6.8 and 6.1.1.4'
N N 0.0061 0.0033 'International Tables Vol C Tables 4.2.6.8 and 6.1.1.4'
O O 0.0106 0.0060 'International Tables Vol C Tables 4.2.6.8 and 6.1.1.4'
F F 0.0171 0.0103 'International Tables Vol C Tables 4.2.6.8 and 6.1.1.4'
P P 0.1023 0.0942 'International Tables Vol C Tables 4.2.6.8 and 6.1.1.4'
Zr Zr -2.9673 0.5597 'International Tables Vol C Tables 4.2.6.8 and 6.1.1.4'

loop_
_geom_angle_atom_site_label_1
_geom_angle_atom_site_label_2
_geom_angle_atom_site_label_3
_geom_angle
C71 B1 C91 102.10(17)
C71 B1 C61 114.12(18)
C91 B1 C61 114.35(18)
C71 B1 C81 112.44(18)
C91 B1 C81 113.53(18)
C61 B1 C81 100.83(17)
N1 C1 O1 130.6(2)
N1 C1 P1 118.30(17)
O1 C1 P1 110.88(15)
C1 N1 C51 119.5(2)
C1 O1 Zr1 131.12(13)
C41 P1 C31 113.88(10)
C41 P1 C21 110.90(10)
C31 P1 C21 110.09(10)
C41 P1 C1 108.75(10)
C31 P1 C1 101.47(10)
C21 P1 C1 111.42(10)
O1 Zr1 C22 88.76(7)
O1 Zr1 C17 111.46(7)
C22 Zr1 C17 132.66(7)
O1 Zr1 C11 91.91(8)
C22 Zr1 C11 127.97(8)
C17 Zr1 C11 94.88(9)
O1 Zr1 C13 132.48(7)
C22 Zr1 C13 89.26(9)
C17 Zr1 C13 104.33(9)
C11 Zr1 C13 54.10(9)
O1 Zr1 C12 124.94(8)
C22 Zr1 C12 121.70(9)
C17 Zr1 C12 81.94(8)
C11 Zr1 C12 33.03(9)
C13 Zr1 C12 32.46(10)
O1 Zr1 C18 137.02(7)
C22 Zr1 C18 104.54(8)
C17 Zr1 C18 33.01(8)
C11 Zr1 C18 109.58(9)
C13 Zr1 C18 89.08(8)
C12 Zr1 C18 82.49(8)
O1 Zr1 C16 83.43(7)
C22 Zr1 C16 118.53(8)
C17 Zr1 C16 32.68(8)
C11 Zr1 C16 113.20(8)
C13 Zr1 C16 137.00(9)
C12 Zr1 C16 112.03(9)
C18 Zr1 C16 54.15(8)
O1 Zr1 C20 87.16(7)
C22 Zr1 C20 86.58(8)
C17 Zr1 C20 54.07(8)
C11 Zr1 C20 145.43(9)
C13 Zr1 C20 140.05(8)
C12 Zr1 C20 134.10(8)
C18 Zr1 C20 54.00(8)
C16 Zr1 C20 32.37(8)
O1 Zr1 C14 102.01(7)
C22 Zr1 C14 75.49(8)
C17 Zr1 C14 134.82(8)
C11 Zr1 C14 53.54(8)
C13 Zr1 C14 32.50(9)
C12 Zr1 C14 53.71(9)
C18 Zr1 C14 120.80(9)
C16 Zr1 C14 165.35(8)
C20 Zr1 C14 159.53(9)
O1 Zr1 C15 79.65(7)
C22 Zr1 C15 97.50(8)
C17 Zr1 C15 127.25(8)
C11 Zr1 C15 32.38(9)
C13 Zr1 C15 53.62(8)
C12 Zr1 C15 53.91(8)
C18 Zr1 C15 136.33(8)
C16 Zr1 C15 139.67(9)
C20 Zr1 C15 166.07(9)
C14 Zr1 C15 31.95(8)
O1 Zr1 C19 118.04(7)
C22 Zr1 C19 78.48(8)
C17 Zr1 C19 54.18(8)
C11 Zr1 C19 142.09(9)
C13 Zr1 C19 107.97(8)
C12 Zr1 C19 112.74(9)
C18 Zr1 C19 32.54(8)
C16 Zr1 C19 53.78(8)
C20 Zr1 C19 32.46(8)
C14 Zr1 C19 131.16(9)
C15 Zr1 C19 161.46(9)
C15 C11 C12 107.6(2)
C15 C11 Zr1 74.75(13)
C12 C11 Zr1 73.53(14)
C15 C11 H11 126.2
C12 C11 H11 126.2
Zr1 C11 H11 117.6
C13 C12 C11 107.5(2)
C13 C12 Zr1 73.77(14)
C11 C12 Zr1 73.43(14)
C13 C12 H12 126.2
C11 C12 H12 126.2
Zr1 C12 H12 118.5
C12 C13 C14 108.0(2)
C12 C13 Zr1 73.77(14)
C14 C13 Zr1 74.47(14)
C12 C13 H13 126.0
C14 C13 H13 126.0
Zr1 C13 H13 117.7
C15 C14 C13 108.5(2)
C15 C14 Zr1 74.20(13)
C13 C14 Zr1 73.03(13)
C15 C14 H14 125.8
C13 C14 H14 125.8
Zr1 C14 H14 118.9
C14 C15 C11 108.3(2)
C14 C15 Zr1 73.85(13)
C11 C15 Zr1 72.87(13)
C14 C15 H15 125.8
C11 C15 H15 125.8
Zr1 C15 H15 119.3
C20 C16 C17 108.2(2)
C20 C16 Zr1 74.07(13)
C17 C16 Zr1 72.69(13)
C20 C16 H16 125.9
C17 C16 H16 125.9
Zr1 C16 H16 119.2
C16 C17 C18 107.9(2)
C16 C17 Zr1 74.64(13)
C18 C17 Zr1 74.38(14)
C16 C17 H17 126.0
C18 C17 H17 126.0
Zr1 C17 H17 117.0
C19 C18 C17 107.6(2)
C19 C18 Zr1 74.38(13)
C17 C18 Zr1 72.61(13)
C19 C18 H18 126.2
C17 C18 H18 126.2
Zr1 C18 H18 118.7
C20 C19 C18 108.0(2)
C20 C19 Zr1 73.45(13)
C18 C19 Zr1 73.08(13)
C20 C19 H19 126.0
C18 C19 H19 126.0
Zr1 C19 H19 119.3
C16 C20 C19 108.2(2)
C16 C20 Zr1 73.56(13)
C19 C20 Zr1 74.09(13)
C16 C20 H20 125.9
C19 C20 H20 125.9
Zr1 C20 H20 118.4
C26 C21 C22 123.0(2)
C26 C21 P1 114.28(17)
C22 C21 P1 122.60(17)
C23 C22 C21 114.0(2)
C23 C22 Zr1 118.99(16)
C21 C22 Zr1 126.99(16)
C24 C23 C22 123.8(2)
C24 C23 H23 118.1
C22 C23 H23 118.1
C23 C24 C25 120.3(2)
C23 C24 H24 119.9
C25 C24 H24 119.9
C26 C25 C24 119.2(2)
C26 C25 H25 120.4
C24 C25 H25 120.4
C25 C26 C21 119.8(2)
C25 C26 H26 120.1
C21 C26 H26 120.1
C32 C31 C36 120.35(19)
C32 C31 P1 120.68(17)
C36 C31 P1 118.53(16)
C33 C32 C31 119.3(2)
C33 C32 H32 120.3
C31 C32 H32 120.3
C34 C33 C32 120.2(2)
C34 C33 H33 119.9
C32 C33 H33 119.9
C33 C34 C35 120.8(2)
C33 C34 H34 119.6
C35 C34 H34 119.6
C34 C35 C36 119.8(2)
C34 C35 H35 120.1
C36 C35 H35 120.1
C35 C36 C31 119.6(2)
C35 C36 H36 120.2
C31 C36 H36 120.2
C42 C41 C46 120.7(2)
C42 C41 P1 122.68(16)
C46 C41 P1 116.51(17)
C41 C42 C43 119.2(2)
C41 C42 H42 120.4
C43 C42 H42 120.4
C44 C43 C42 120.1(2)
C44 C43 H43 120.0
C42 C43 H43 120.0
C45 C44 C43 120.6(2)
C45 C44 H44 119.7
C43 C44 H44 119.7
C46 C45 C44 120.1(2)
C46 C45 H45 119.9
C44 C45 H45 119.9
C45 C46 C41 119.3(2)
C45 C46 H46 120.3
C41 C46 H46 120.3
C56 C51 C52 119.7(2)
C56 C51 N1 117.7(2)
C52 C51 N1 122.6(2)
C53 C52 C51 120.0(2)
C53 C52 H52 120.0
C51 C52 H52 120.0
C54 C53 C52 120.1(3)
C54 C53 H53 119.9
C52 C53 H53 119.9
C53 C54 C55 120.2(3)
C53 C54 H54 119.9
C55 C54 H54 119.9
C54 C55 C56 120.4(3)
C54 C55 H55 119.8
C56 C55 H55 119.8
C51 C56 C55 119.5(3)
C51 C56 H56 120.3
C55 C56 H56 120.3
C66 C61 C62 113.0(2)
C66 C61 B1 120.0(2)
C62 C61 B1 126.0(2)
F62 C62 C63 114.9(2)
F62 C62 C61 121.1(2)
C63 C62 C61 124.0(2)
F63 C63 C64 119.9(2)
F63 C63 C62 120.3(3)
C64 C63 C62 119.8(2)
F64 C64 C63 120.7(2)
F64 C64 C65 120.0(3)
C63 C64 C65 119.3(2)
F65 C65 C64 120.2(2)
F65 C65 C66 121.0(2)
C64 C65 C66 118.8(3)
F66 C66 C65 115.5(2)
F66 C66 C61 119.5(2)
C65 C66 C61 125.0(2)
C76 C71 C72 112.9(2)
C76 C71 B1 126.8(2)
C72 C71 B1 119.9(2)
F72 C72 C73 116.6(2)
F72 C72 C71 119.1(2)
C73 C72 C71 124.2(2)
F73 C73 C72 121.0(2)
F73 C73 C74 119.1(2)
C72 C73 C74 119.9(2)
F74 C74 C75 120.8(2)
F74 C74 C73 120.7(2)
C75 C74 C73 118.5(2)
F75 C75 C74 119.9(2)
F75 C75 C76 120.5(2)
C74 C75 C76 119.7(2)
F76 C76 C75 114.6(2)
F76 C76 C71 120.7(2)
C75 C76 C71 124.7(2)
C86 C81 C82 112.7(2)
C86 C81 B1 127.95(18)
C82 C81 B1 119.16(19)
F82 C82 C83 115.52(18)
F82 C82 C81 119.51(19)
C83 C82 C81 125.0(2)
F83 C83 C84 119.8(2)
F83 C83 C82 120.8(2)
C84 C83 C82 119.39(19)
F84 C84 C83 120.94(19)
F84 C84 C85 120.3(2)
C83 C84 C85 118.8(2)
F85 C85 C84 119.3(2)
F85 C85 C86 120.90(19)
C84 C85 C86 119.7(2)
F86 C86 C81 120.94(19)
F86 C86 C85 114.74(19)
C81 C86 C85 124.31(19)
C92 C91 C96 112.91(19)
C92 C91 B1 127.6(2)
C96 C91 B1 119.26(19)
F92 C92 C91 120.93(19)
F92 C92 C93 115.0(2)
C91 C92 C93 124.1(2)
F93 C93 C94 119.8(2)
F93 C93 C92 120.1(2)
C94 C93 C92 120.1(2)
F94 C94 C93 120.9(2)
F94 C94 C95 120.5(2)
C93 C94 C95 118.6(2)
F95 C95 C94 120.28(19)
F95 C95 C96 120.3(2)
C94 C95 C96 119.4(2)
F96 C96 C95 115.7(2)
F96 C96 C91 119.50(18)
C95 C96 C91 124.8(2)

loop_
_geom_bond_atom_site_label_1
_geom_bond_atom_site_label_2
_geom_bond_distance
B1 C71 1.652(3)
B1 C91 1.656(3)
B1 C61 1.658(3)
B1 C81 1.661(3)
C1 N1 1.269(3)
C1 O1 1.324(3)
C1 P1 1.833(2)
N1 C51 1.425(3)
O1 Zr1 2.0414(15)
P1 C41 1.784(2)
P1 C31 1.798(2)
P1 C21 1.800(2)
Zr1 C22 2.319(2)
Zr1 C17 2.481(2)
Zr1 C11 2.495(2)
Zr1 C13 2.496(2)
Zr1 C12 2.496(2)
Zr1 C18 2.504(2)
Zr1 C16 2.506(2)
Zr1 C20 2.512(2)
Zr1 C14 2.514(2)
Zr1 C15 2.518(2)
Zr1 C19 2.521(2)
C11 C15 1.398(4)
C11 C12 1.419(4)
C11 H11 0.95
C12 C13 1.395(4)
C12 H12 0.95
C13 C14 1.402(4)
C13 H13 0.95
C14 C15 1.385(4)
C14 H14 0.95
C15 H15 0.95
C16 C20 1.399(4)
C16 C17 1.403(3)
C16 H16 0.95
C17 C18 1.416(4)
C17 H17 0.95
C18 C19 1.408(4)
C18 H18 0.95
C19 C20 1.407(4)
C19 H19 0.95
C20 H20 0.95
C21 C26 1.410(3)
C21 C22 1.414(3)
C22 C23 1.413(3)
C23 C24 1.382(3)
C23 H23 0.95
C24 C25 1.389(3)
C24 H24 0.95
C25 C26 1.381(3)
C25 H25 0.95
C26 H26 0.95
C31 C32 1.393(3)
C31 C36 1.398(3)
C32 C33 1.391(3)
C32 H32 0.95
C33 C34 1.377(3)
C33 H33 0.95
C34 C35 1.387(3)
C34 H34 0.95
C35 C36 1.388(3)
C35 H35 0.95
C36 H36 0.95
C41 C42 1.390(3)
C41 C46 1.401(3)
C42 C43 1.392(3)
C42 H42 0.95
C43 C44 1.386(3)
C43 H43 0.95
C44 C45 1.384(3)
C44 H44 0.95
C45 C46 1.384(3)
C45 H45 0.95
C46 H46 0.95
C51 C56 1.388(3)
C51 C52 1.402(3)
C52 C53 1.389(4)
C52 H52 0.95
C53 C54 1.380(4)
C53 H53 0.95
C54 C55 1.381(4)
C54 H54 0.95
C55 C56 1.400(4)
C55 H55 0.95
C56 H56 0.95
C61 C66 1.390(3)
C61 C62 1.395(3)
C62 F62 1.351(3)
C62 C63 1.386(3)
C63 F63 1.348(3)
C63 C64 1.366(4)
C64 F64 1.356(3)
C64 C65 1.383(4)
C65 F65 1.344(3)
C65 C66 1.383(3)
C66 F66 1.361(3)
C71 C76 1.386(3)
C71 C72 1.397(3)
C72 F72 1.353(3)
C72 C73 1.378(3)
C73 F73 1.351(3)
C73 C74 1.381(4)
C74 F74 1.345(3)
C74 C75 1.372(4)
C75 F75 1.348(3)
C75 C76 1.384(3)
C76 F76 1.358(3)
C81 C86 1.385(3)
C81 C82 1.398(3)
C82 F82 1.355(2)
C82 C83 1.375(3)
C83 F83 1.349(2)
C83 C84 1.374(3)
C84 F84 1.346(2)
C84 C85 1.376(3)
C85 F85 1.347(2)
C85 C86 1.386(3)
C86 F86 1.358(2)
C91 C92 1.384(3)
C91 C96 1.392(3)
C92 F92 1.359(3)
C92 C93 1.389(3)
C93 F93 1.353(3)
C93 C94 1.369(4)
C94 F94 1.342(2)
C94 C95 1.376(3)
C95 F95 1.349(3)
C95 C96 1.380(3)
C96 F96 1.353(3)

loop_
_geom_torsion_atom_site_label_1
_geom_torsion_atom_site_label_2
_geom_torsion_atom_site_label_3
_geom_torsion_atom_site_label_4
_geom_torsion
O1 C1 N1 C51 -0.4(3)
P1 C1 N1 C51 -174.69(16)
N1 C1 O1 Zr1 116.8(2)
P1 C1 O1 Zr1 -68.62(19)
N1 C1 P1 C41 -9.5(2)
O1 C1 P1 C41 175.19(14)
N1 C1 P1 C31 110.85(17)
O1 C1 P1 C31 -64.48(16)
N1 C1 P1 C21 -132.01(17)
O1 C1 P1 C21 52.65(16)
C15 C11 C12 C13 -1.1(3)
Zr1 C11 C12 C13 66.44(17)
C15 C11 C12 Zr1 -67.57(16)
C11 C12 C13 C14 1.0(3)
Zr1 C12 C13 C14 67.17(16)
C11 C12 C13 Zr1 -66.22(16)
C12 C13 C14 C15 -0.4(3)
Zr1 C13 C14 C15 66.28(16)
C12 C13 C14 Zr1 -66.71(16)
C13 C14 C15 C11 -0.3(3)
Zr1 C14 C15 C11 65.23(16)
C13 C14 C15 Zr1 -65.51(16)
C12 C11 C15 C14 0.9(3)
Zr1 C11 C15 C14 -65.88(16)
C12 C11 C15 Zr1 66.75(16)
C20 C16 C17 C18 -1.4(2)
Zr1 C16 C17 C18 -67.51(16)
C20 C16 C17 Zr1 66.09(16)
C16 C17 C18 C19 0.9(2)
Zr1 C17 C18 C19 -66.74(16)
C16 C17 C18 Zr1 67.69(15)
C17 C18 C19 C20 -0.1(3)
Zr1 C18 C19 C20 -65.67(16)
C17 C18 C19 Zr1 65.55(15)
C17 C16 C20 C19 1.4(3)
Zr1 C16 C20 C19 66.53(16)
C17 C16 C20 Zr1 -65.18(15)
C18 C19 C20 C16 -0.8(3)
Zr1 C19 C20 C16 -66.18(16)
C18 C19 C20 Zr1 65.42(16)
C41 P1 C21 C26 39.32(18)
C31 P1 C21 C26 -87.63(17)
C1 P1 C21 C26 160.60(15)
C41 P1 C21 C22 -144.27(17)
C31 P1 C21 C22 88.79(18)
C1 P1 C21 C22 -23.0(2)
C26 C21 C22 C23 -0.3(3)
P1 C21 C22 C23 -176.40(15)
C26 C21 C22 Zr1 177.55(15)
P1 C21 C22 Zr1 1.4(2)
C21 C22 C23 C24 1.1(3)
Zr1 C22 C23 C24 -176.90(16)
C22 C23 C24 C25 -1.1(3)
C23 C24 C25 C26 0.2(3)
C24 C25 C26 C21 0.6(3)
C22 C21 C26 C25 -0.6(3)
P1 C21 C26 C25 175.84(16)
C41 P1 C31 C32 -119.1(2)
C21 P1 C31 C32 6.2(2)
C1 P1 C31 C32 124.3(2)
C41 P1 C31 C36 68.5(2)
C21 P1 C31 C36 -166.21(18)
C1 P1 C31 C36 -48.1(2)
C36 C31 C32 C33 0.7(4)
P1 C31 C32 C33 -171.56(18)
C31 C32 C33 C34 -0.9(4)
C32 C33 C34 C35 0.1(4)
C33 C34 C35 C36 0.8(4)
C34 C35 C36 C31 -1.0(4)
C32 C31 C36 C35 0.2(4)
P1 C31 C36 C35 172.65(19)
C31 P1 C41 C42 -9.6(2)
C21 P1 C41 C42 -134.44(19)
C1 P1 C41 C42 102.7(2)
C31 P1 C41 C46 174.75(17)
C21 P1 C41 C46 49.9(2)
C1 P1 C41 C46 -72.92(19)
C46 C41 C42 C43 1.2(3)
P1 C41 C42 C43 -174.28(18)
C41 C42 C43 C44 -0.5(4)
C42 C43 C44 C45 -0.9(4)
C43 C44 C45 C46 1.5(4)
C44 C45 C46 C41 -0.8(4)
C42 C41 C46 C45 -0.6(3)
P1 C41 C46 C45 175.17(18)
C1 N1 C51 C56 -133.2(2)
C1 N1 C51 C52 50.1(3)
C56 C51 C52 C53 1.8(4)
N1 C51 C52 C53 178.5(2)
C51 C52 C53 C54 1.3(4)
C52 C53 C54 C55 -2.2(4)
C53 C54 C55 C56 0.0(4)
C52 C51 C56 C55 -3.9(4)
N1 C51 C56 C55 179.3(2)
C54 C55 C56 C51 3.0(4)
C71 B1 C61 C66 168.04(19)
C91 B1 C61 C66 51.0(3)
C81 B1 C61 C66 -71.2(2)
C71 B1 C61 C62 -24.2(3)
C91 B1 C61 C62 -141.2(2)
C81 B1 C61 C62 96.6(2)
C66 C61 C62 F62 179.9(2)
B1 C61 C62 F62 11.4(3)
C66 C61 C62 C63 1.3(3)
B1 C61 C62 C63 -167.1(2)
F62 C62 C63 F63 -1.5(3)
C61 C62 C63 F63 177.1(2)
F62 C62 C63 C64 178.8(2)
C61 C62 C63 C64 -2.5(4)
F63 C63 C64 F64 1.0(4)
C62 C63 C64 F64 -179.4(2)
F63 C63 C64 C65 -178.5(2)
C62 C63 C64 C65 1.1(4)
F64 C64 C65 F65 0.1(4)
C63 C64 C65 F65 179.5(2)
F64 C64 C65 C66 -178.3(2)
C63 C64 C65 C66 1.1(4)
F65 C65 C66 F66 -2.8(3)
C64 C65 C66 F66 175.6(2)
F65 C65 C66 C61 179.2(2)
C64 C65 C66 C61 -2.4(4)
C62 C61 C66 F66 -176.78(19)
B1 C61 C66 F66 -7.5(3)
C62 C61 C66 C65 1.1(3)
B1 C61 C66 C65 170.4(2)
C91 B1 C71 C76 -102.0(2)
C61 B1 C71 C76 134.1(2)
C81 B1 C71 C76 20.0(3)
C91 B1 C71 C72 70.2(2)
C61 B1 C71 C72 -53.7(3)
C81 B1 C71 C72 -167.73(18)
C76 C71 C72 F72 177.66(18)
B1 C71 C72 F72 4.4(3)
C76 C71 C72 C73 -2.3(3)
B1 C71 C72 C73 -175.6(2)
F72 C72 C73 F73 -1.9(3)
C71 C72 C73 F73 178.10(19)
F72 C72 C73 C74 179.54(18)
C71 C72 C73 C74 -0.5(3)
F73 C73 C74 F74 3.7(3)
C72 C73 C74 F74 -177.73(18)
F73 C73 C74 C75 -176.03(19)
C72 C73 C74 C75 2.6(3)
F74 C74 C75 F75 -1.7(3)
C73 C74 C75 F75 177.98(19)
F74 C74 C75 C76 178.60(19)
C73 C74 C75 C76 -1.7(3)
F75 C75 C76 F76 -0.4(3)
C74 C75 C76 F76 179.31(19)
F75 C75 C76 C71 178.94(19)
C74 C75 C76 C71 -1.4(3)
C72 C71 C76 F76 -177.46(18)
B1 C71 C76 F76 -4.8(3)
C72 C71 C76 C75 3.3(3)
B1 C71 C76 C75 176.0(2)
C71 B1 C81 C86 -129.6(2)
C91 B1 C81 C86 -14.3(3)
C61 B1 C81 C86 108.5(2)
C71 B1 C81 C82 55.5(3)
C91 B1 C81 C82 170.8(2)
C61 B1 C81 C82 -66.4(2)
C86 C81 C82 F82 -179.50(19)
B1 C81 C82 F82 -3.9(3)
C86 C81 C82 C83 1.1(3)
B1 C81 C82 C83 176.7(2)
F82 C82 C83 F83 0.9(3)
C81 C82 C83 F83 -179.7(2)
F82 C82 C83 C84 -178.3(2)
C81 C82 C83 C84 1.1(4)
F83 C83 C84 F84 1.0(3)
C82 C83 C84 F84 -179.8(2)
F83 C83 C84 C85 179.8(2)
C82 C83 C84 C85 -1.0(4)
F84 C84 C85 F85 -0.3(3)
C83 C84 C85 F85 -179.2(2)
F84 C84 C85 C86 177.5(2)
C83 C84 C85 C86 -1.4(4)
C82 C81 C86 F86 175.37(19)
B1 C81 C86 F86 0.2(4)
C82 C81 C86 C85 -3.6(3)
B1 C81 C86 C85 -178.8(2)
F85 C85 C86 F86 2.7(3)
C84 C85 C86 F86 -175.1(2)
F85 C85 C86 C81 -178.3(2)
C84 C85 C86 C81 3.9(4)
C71 B1 C91 C92 -105.3(3)
C61 B1 C91 C92 18.5(3)
C81 B1 C91 C92 133.4(2)
C71 B1 C91 C96 68.8(2)
C61 B1 C91 C96 -167.4(2)
C81 B1 C91 C96 -52.4(3)
C96 C91 C92 F92 -177.0(2)
B1 C91 C92 F92 -2.6(4)
C96 C91 C92 C93 3.6(3)
B1 C91 C92 C93 178.0(2)
F92 C92 C93 F93 -1.8(3)
C91 C92 C93 F93 177.6(2)
F92 C92 C93 C94 178.6(2)
C91 C92 C93 C94 -2.0(4)
F93 C93 C94 F94 0.6(4)
C92 C93 C94 F94 -179.8(2)
F93 C93 C94 C95 179.7(2)
C92 C93 C94 C95 -0.7(4)
F94 C94 C95 F95 0.1(4)
C93 C94 C95 F95 -179.1(2)
F94 C94 C95 C96 -179.5(2)
C93 C94 C95 C96 1.3(4)
F95 C95 C96 F96 1.2(3)
C94 C95 C96 F96 -179.2(2)
F95 C95 C96 C91 -179.0(2)
C94 C95 C96 C91 0.6(4)
C92 C91 C96 F96 176.9(2)
B1 C91 C96 F96 1.9(3)
C92 C91 C96 C95 -2.9(3)
B1 C91 C96 C95 -177.9(2)
